data_7013976
loop_
_publ_author_name
'Gioia Lobbia, Giancarlo'
'Hanna, John V.'
'Pellei, Maura'
'Pettinari, Claudio'
'Santini, Carlo'
'Skelton, Brian W.'
'White, Allan H.'

_publ_section_title
;
 Gold derivatives of scorpionates: comparison with the other coinage
 metal poly(pyrazolyl)borate analogues.
;
_journal_issue 6
_journal_name_full 'Dalton transactions (Cambridge, England : 2003)'
_journal_page_first 951
_journal_page_last 958
_journal_paper_doi 10.1039/b316815h
_journal_year 2004
_chemical_formula_moiety 'C33 H37 Ag1 B1 N6 P1, C2 H3 N'
_chemical_formula_sum 'C35 H40 Ag B N7 P'
_chemical_formula_weight 708.41
_space_group_IT_number 2
_symmetry_cell_setting triclinic
_symmetry_space_group_name_Hall '-P 1'
_symmetry_space_group_name_H-M 'P -1'
_audit_creation_date 03-07-28
_audit_creation_method Xtal3.6
_cell_angle_alpha 61.793(2)
_cell_angle_beta 75.916(2)
_cell_angle_gamma 84.230(2)
_cell_formula_units_Z 4
_cell_length_a 10.8780(10)
_cell_length_b 19.290(3)
_cell_length_c 19.464(3)
_cell_measurement_reflns_used 8658
_cell_measurement_temperature 150(2)
_cell_measurement_theta_max 28.84
_cell_measurement_theta_min 2.40
_cell_volume 3490.5(8)
_computing_cell_refinement 'Siemens SAINT (Siemens, 1995)'
_computing_data_collection 'Siemens SMART (Siemens, 1995)'
_computing_data_reduction 'xtal ADDREF SORTRF'
_computing_molecular_graphics xtal
_computing_publication_material 'xtal BONDLA CIFIO'
_computing_structure_refinement 'xtal CRYLSQ'
_computing_structure_solution xtal
_diffrn_ambient_temperature 150(2)
_diffrn_measured_fraction_theta_full 1.00
_diffrn_measured_fraction_theta_max .90
_diffrn_measurement_device_type
;
Bruker SMART CCD diffractometer
;
_diffrn_measurement_method '\w scans'
_diffrn_radiation_detector 'CCD area detector'
_diffrn_radiation_monochromator graphite
_diffrn_radiation_source 'sealed tube'
_diffrn_radiation_type 'Mo K\a'
_diffrn_radiation_wavelength .71073
_diffrn_reflns_av_R_equivalents .022
_diffrn_reflns_av_sigmaI/netI .039
_diffrn_reflns_limit_h_max 14
_diffrn_reflns_limit_h_min -14
_diffrn_reflns_limit_k_max 26
_diffrn_reflns_limit_k_min -22
_diffrn_reflns_limit_l_max 26
_diffrn_reflns_limit_l_min -26
_diffrn_reflns_number 31848
_diffrn_reflns_theta_full 27.5
_diffrn_reflns_theta_max 28.96
_diffrn_reflns_theta_min 1.2
_diffrn_standards_decay_% 0
_exptl_absorpt_coefficient_mu .658
_exptl_absorpt_correction_T_max 1
_exptl_absorpt_correction_T_min .89
_exptl_absorpt_correction_type multi-scan
_exptl_absorpt_process_details
;
SADABS; Sheldrick, 1996
;
_exptl_crystal_colour colourless
_exptl_crystal_density_diffrn 1.348
_exptl_crystal_density_method 'not measured'
_exptl_crystal_description bar
_exptl_crystal_F_000 1464
_exptl_crystal_size_max .28
_exptl_crystal_size_mid .14
_exptl_crystal_size_min .12
_refine_diff_density_max 1.278
_refine_diff_density_min -.591
_refine_ls_extinction_method none
_refine_ls_goodness_of_fit_all 1.028
_refine_ls_goodness_of_fit_ref 1.049
_refine_ls_hydrogen_treatment noref
_refine_ls_matrix_type full
_refine_ls_number_constraints 0
_refine_ls_number_parameters 811
_refine_ls_number_reflns 14023
_refine_ls_number_restraints 0
_refine_ls_R_factor_all .043
_refine_ls_R_factor_gt .033
_refine_ls_shift/su_max .005
_refine_ls_shift/su_mean .0002
_refine_ls_structure_factor_coef F
_refine_ls_weighting_scheme calc
_refine_ls_wR_factor_all .049
_refine_ls_wR_factor_ref .046
_reflns_d_resolution_high .734
_reflns_d_resolution_low 16.939
_reflns_Friedel_coverage 0
_reflns_limit_h_max 14
_reflns_limit_h_min 0
_reflns_limit_k_max 26
_reflns_limit_k_min -25
_reflns_limit_l_max 26
_reflns_limit_l_min -24
_reflns_number_gt 14023
_reflns_number_total 16668
_reflns_threshold_expression 'F    > 4.00 sig(F   )'
_cod_data_source_file b316815h.txt
_cod_data_source_block cpagtp
_cod_original_sg_symbol_Hall -p_1
_cod_original_sg_symbol_H-M P_-1
_cod_original_formula_sum 'C35 H40 Ag1 B1 N7 P1'
_cod_database_code 7013976

loop_
_symmetry_equiv_pos_as_xyz
+x,+y,+z
-x,-y,-z

loop_
_atom_site_label
_atom_site_fract_x
_atom_site_fract_y
_atom_site_fract_z
_atom_site_U_iso_or_equiv
_atom_site_adp_type
_atom_site_calc_flag
_atom_site_calc_attached_atom
_atom_site_occupancy
_atom_site_disorder_assembly
_atom_site_disorder_group
Ag1 .653346(15) .277304(10) .078134(10) .02309(16) Uani ? ? 1.00000 ? ?
Ag2 .636696(15) .259939(10) .523718(10) .02253(16) Uani ? ? 1.00000 ? ?
B1 .9287(2) .28478(14) -.04784(14) .019(2) Uani ? ? 1.00000 ? ?
N111 .94026(16) .33073(10) -.00240(10) .0196(15) Uani ? ? 1.00000 ? ?
N112 .83794(17) .34268(11) .04799(11) .0220(16) Uani ? ? 1.00000 ? ?
C113 .8797(2) .38454(13) .07610(13) .025(2) Uani ? ? 1.00000 ? ?
C1131 .7908(3) .40926(16) .13248(16) .036(3) Uani ? ? 1.00000 ? ?
C114 1.0097(2) .40031(13) .04436(14) .027(2) Uani ? ? 1.00000 ? ?
C115 1.0451(2) .36533(13) -.00513(13) .023(2) Uani ? ? 1.00000 ? ?
C1151 1.1732(2) .36456(15) -.05524(15) .032(2) Uani ? ? 1.00000 ? ?
N121 .89424(16) .19729(10) .01157(10) .0203(16) Uani ? ? 1.00000 ? ?
N122 .79707(17) .17689(11) .07809(11) .0224(16) Uani ? ? 1.00000 ? ?
C123 .7969(2) .09826(13) .11951(13) .025(2) Uani ? ? 1.00000 ? ?
C1231 .7038(3) .05625(16) .19691(16) .040(3) Uani ? ? 1.00000 ? ?
C124 .8942(2) .06786(13) .07962(15) .030(2) Uani ? ? 1.00000 ? ?
C125 .9533(2) .13171(13) .01142(14) .025(2) Uani ? ? 1.00000 ? ?
C1251 1.0608(2) .13394(16) -.05431(16) .035(2) Uani ? ? 1.00000 ? ?
N131 .82924(16) .32321(10) -.09944(10) .0199(16) Uani ? ? 1.00000 ? ?
N132 .70327(16) .32472(11) -.06497(11) .0220(16) Uani ? ? 1.00000 ? ?
C133 .6452(2) .36480(14) -.12533(14) .025(2) Uani ? ? 1.00000 ? ?
C1331 .5060(2) .37919(17) -.10965(15) .036(3) Uani ? ? 1.00000 ? ?
C134 .7318(2) .38953(15) -.19872(14) .028(2) Uani ? ? 1.00000 ? ?
C135 .8478(2) .36189(14) -.18011(13) .025(2) Uani ? ? 1.00000 ? ?
C1351 .9750(2) .37008(18) -.23531(15) .040(3) Uani ? ? 1.00000 ? ?
P1 .44262(5) .25692(3) .15309(3) .0209(5) Uani ? ? 1.00000 ? ?
C141 .3536(2) .20577(13) .12183(13) .023(2) Uani ? ? 1.00000 ? ?
C142 .4185(2) .15302(15) .09578(15) .030(2) Uani ? ? 1.00000 ? ?
C143 .3532(3) .10606(16) .07983(16) .036(3) Uani ? ? 1.00000 ? ?
C144 .2226(3) .11196(15) .08866(15) .034(2) Uani ? ? 1.00000 ? ?
C145 .1581(2) .16554(16) .11177(16) .035(2) Uani ? ? 1.00000 ? ?
C146 .2232(2) .21255(15) .12808(15) .031(2) Uani ? ? 1.00000 ? ?
C151 .3509(2) .34454(13) .14353(13) .0216(19) Uani ? ? 1.00000 ? ?
C152 .3813(2) .41404(14) .07202(13) .026(2) Uani ? ? 1.00000 ? ?
C153 .3130(2) .48220(14) .06131(15) .030(2) Uani ? ? 1.00000 ? ?
C154 .2152(2) .48191(14) .12241(16) .030(2) Uani ? ? 1.00000 ? ?
C155 .1859(2) .41360(15) .19407(15) .031(2) Uani ? ? 1.00000 ? ?
C156 .2521(2) .34501(14) .20464(13) .027(2) Uani ? ? 1.00000 ? ?
C161 .4078(2) .19580(13) .26180(13) .023(2) Uani ? ? 1.00000 ? ?
C162 .4566(2) .22021(16) .30742(15) .033(2) Uani ? ? 1.00000 ? ?
C163 .4213(3) .18045(18) .39090(16) .040(3) Uani ? ? 1.00000 ? ?
C164 .3406(2) .11600(17) .42878(15) .037(2) Uani ? ? 1.00000 ? ?
C165 .2950(2) .08971(15) .38473(15) .034(2) Uani ? ? 1.00000 ? ?
C166 .3280(2) .12992(14) .30112(14) .029(2) Uani ? ? 1.00000 ? ?
B2 .3652(2) .31682(15) .59941(16) .024(2) Uani ? ? 1.00000 ? ?
N211 .46192(16) .30769(11) .64980(11) .0227(17) Uani ? ? 1.00000 ? ?
N212 .58972(17) .30618(11) .61997(11) .0229(17) Uani ? ? 1.00000 ? ?
C213 .6467(2) .29613(13) .67746(14) .024(2) Uani ? ? 1.00000 ? ?
C2131 .7879(2) .29382(16) .66425(16) .034(2) Uani ? ? 1.00000 ? ?
C214 .5565(2) .29050(14) .74530(14) .028(2) Uani ? ? 1.00000 ? ?
C215 .4405(2) .29769(14) .72560(14) .026(2) Uani ? ? 1.00000 ? ?
C2151 .3096(3) .2962(2) .77466(17) .044(3) Uani ? ? 1.00000 ? ?
N221 .41495(17) .37893(11) .51145(11) .0240(17) Uani ? ? 1.00000 ? ?
N222 .50546(19) .36082(12) .45972(12) .0281(18) Uani ? ? 1.00000 ? ?
C223 .5306(2) .42696(15) .39051(14) .031(2) Uani ? ? 1.00000 ? ?
C2231 .6249(3) .42763(19) .31984(16) .051(3) Uani ? ? 1.00000 ? ?
C224 .4564(2) .48828(14) .39687(15) .033(2) Uani ? ? 1.00000 ? ?
C225 .3854(2) .45577(14) .47366(15) .028(2) Uani ? ? 1.00000 ? ?
C2251 .2891(3) .49392(15) .51430(18) .039(3) Uani ? ? 1.00000 ? ?
N231 .34406(17) .23593(11) .60443(11) .0222(17) Uani ? ? 1.00000 ? ?
N232 .44598(17) .19133(11) .59280(11) .0225(17) Uani ? ? 1.00000 ? ?
C233 .3987(2) .12434(13) .60503(12) .0225(19) Uani ? ? 1.00000 ? ?
C2331 .4862(2) .06095(13) .59990(14) .028(2) Uani ? ? 1.00000 ? ?
C234 .2659(2) .12500(14) .62413(14) .028(2) Uani ? ? 1.00000 ? ?
C235 .2346(2) .19634(14) .62364(13) .025(2) Uani ? ? 1.00000 ? ?
C2351 .1057(2) .22749(16) .64251(17) .036(3) Uani ? ? 1.00000 ? ?
P2 .83737(5) .22045(3) .47905(3) .0197(5) Uani ? ? 1.00000 ? ?
C241 .8473(2) .20492(13) .39240(12) .0212(19) Uani ? ? 1.00000 ? ?
C242 .7580(2) .15391(15) .39841(15) .031(2) Uani ? ? 1.00000 ? ?
C243 .7529(2) .14494(17) .33230(16) .036(3) Uani ? ? 1.00000 ? ?
C244 .8354(2) .18706(16) .25956(15) .035(3) Uani ? ? 1.00000 ? ?
C245 .9231(3) .23735(17) .25330(14) .037(2) Uani ? ? 1.00000 ? ?
C246 .9308(2) .24584(15) .31944(14) .031(2) Uani ? ? 1.00000 ? ?
C251 .8888(2) .12808(12) .55259(13) .0219(19) Uani ? ? 1.00000 ? ?
C252 .8379(2) .10576(14) .63355(14) .030(2) Uani ? ? 1.00000 ? ?
C253 .8775(3) .03800(15) .69246(14) .037(2) Uani ? ? 1.00000 ? ?
C254 .9672(3) -.00873(14) .67145(15) .035(2) Uani ? ? 1.00000 ? ?
C255 1.0180(2) .01212(14) .59188(16) .033(2) Uani ? ? 1.00000 ? ?
C256 .9794(2) .08014(14) .53220(14) .027(2) Uani ? ? 1.00000 ? ?
C261 .9660(2) .29006(13) .44903(13) .0233(19) Uani ? ? 1.00000 ? ?
C262 .9335(2) .36610(15) .43504(17) .036(3) Uani ? ? 1.00000 ? ?
C263 1.0267(3) .42176(16) .4137(2) .049(3) Uani ? ? 1.00000 ? ?
C264 1.1529(3) .40155(18) .40592(17) .044(3) Uani ? ? 1.00000 ? ?
C265 1.1864(2) .32584(18) .42043(17) .040(3) Uani ? ? 1.00000 ? ?
C266 1.0933(2) .27013(15) .44203(16) .034(2) Uani ? ? 1.00000 ? ?
N11 .8309(4) .1007(2) -.1583(2) .089(5) Uani ? ? 1.00000 ? ?
C11 .7631(3) .11730(18) -.11418(18) .048(3) Uani ? ? 1.00000 ? ?
C12 .6762(3) .13789(18) -.05791(18) .044(3) Uani ? ? 1.00000 ? ?
N21 .6126(3) -.06145(19) .08446(18) .065(4) Uani ? ? 1.00000 ? ?
C21 .5504(3) -.07740(17) .14621(18) .041(3) Uani ? ? 1.00000 ? ?
C22 .4652(3) -.09494(18) .22347(18) .050(3) Uani ? ? 1.00000 ? ?
H1 1.01061 .28811 -.08508 .02500 Uiso ? ? 1.00000 ? ?
H1131a .82205 .39319 .17943 .05600 Uiso ? ? 1.00000 ? ?
H1131b .70867 .38555 .14799 .05600 Uiso ? ? 1.00000 ? ?
H1131c .78231 .46492 .10756 .05600 Uiso ? ? 1.00000 ? ?
H114 1.06312 .42945 .05473 .03400 Uiso ? ? 1.00000 ? ?
H1151a 1.17101 .39171 -.11113 .05000 Uiso ? ? 1.00000 ? ?
H1151b 1.20003 .31243 -.04224 .05000 Uiso ? ? 1.00000 ? ?
H1151c 1.23366 .39050 -.04710 .05000 Uiso ? ? 1.00000 ? ?
H1231a .74929 .02368 .23690 .06100 Uiso ? ? 1.00000 ? ?
H1231b .65062 .02345 .19134 .06100 Uiso ? ? 1.00000 ? ?
H1231c .65276 .09275 .21076 .06100 Uiso ? ? 1.00000 ? ?
H124 .91537 .01371 .09621 .03700 Uiso ? ? 1.00000 ? ?
H1251a 1.12921 .16587 -.06150 .05400 Uiso ? ? 1.00000 ? ?
H1251b 1.03379 .15520 -.10358 .05400 Uiso ? ? 1.00000 ? ?
H1251c 1.09064 .08235 -.04232 .05400 Uiso ? ? 1.00000 ? ?
H1331a .46436 .33685 -.06016 .05500 Uiso ? ? 1.00000 ? ?
H1331b .47140 .38290 -.15144 .05500 Uiso ? ? 1.00000 ? ?
H1331c .49048 .42696 -.10537 .05500 Uiso ? ? 1.00000 ? ?
H134 .71575 .42010 -.25155 .03600 Uiso ? ? 1.00000 ? ?
H1351a 1.00828 .31980 -.22595 .06000 Uiso ? ? 1.00000 ? ?
H1351b 1.03253 .39837 -.22731 .06000 Uiso ? ? 1.00000 ? ?
H1351c .96687 .39863 -.28971 .06000 Uiso ? ? 1.00000 ? ?
H142 .50859 .14896 .08937 .03700 Uiso ? ? 1.00000 ? ?
H143 .39811 .06952 .06302 .04500 Uiso ? ? 1.00000 ? ?
H144 .17654 .07870 .07958 .04200 Uiso ? ? 1.00000 ? ?
H145 .06862 .17015 .11606 .04400 Uiso ? ? 1.00000 ? ?
H146 .17835 .24982 .14402 .04000 Uiso ? ? 1.00000 ? ?
H152 .44876 .41448 .02964 .03300 Uiso ? ? 1.00000 ? ?
H153 .33360 .52953 .01175 .03800 Uiso ? ? 1.00000 ? ?
H154 .16929 .52875 .11542 .03700 Uiso ? ? 1.00000 ? ?
H155 .12004 .41355 .23664 .03800 Uiso ? ? 1.00000 ? ?
H156 .22895 .29735 .25445 .03400 Uiso ? ? 1.00000 ? ?
H162 .51446 .26484 .28060 .04200 Uiso ? ? 1.00000 ? ?
H163 .45514 .19881 .42118 .05100 Uiso ? ? 1.00000 ? ?
H164 .31521 .08888 .48637 .04700 Uiso ? ? 1.00000 ? ?
H165 .23942 .04360 .41179 .04400 Uiso ? ? 1.00000 ? ?
H166 .29576 .11215 .27020 .03600 Uiso ? ? 1.00000 ? ?
H2 .28392 .33373 .62218 .03100 Uiso ? ? 1.00000 ? ?
H2131a .82314 .28337 .62028 .05200 Uiso ? ? 1.00000 ? ?
H2131b .81162 .25283 .71103 .05200 Uiso ? ? 1.00000 ? ?
H2131c .82049 .34255 .65356 .05200 Uiso ? ? 1.00000 ? ?
H214 .57211 .28304 .79483 .03500 Uiso ? ? 1.00000 ? ?
H2151a .27100 .34600 .75211 .06800 Uiso ? ? 1.00000 ? ?
H2151b .31296 .28277 .82839 .06800 Uiso ? ? 1.00000 ? ?
H2151c .25706 .25763 .77727 .06800 Uiso ? ? 1.00000 ? ?
H2231a .65791 .37629 .33412 .07800 Uiso ? ? 1.00000 ? ?
H2231b .69255 .46338 .30484 .07800 Uiso ? ? 1.00000 ? ?
H2231c .58508 .44324 .27651 .07800 Uiso ? ? 1.00000 ? ?
H224 .45523 .54119 .35605 .04000 Uiso ? ? 1.00000 ? ?
H2251a .28922 .54918 .47958 .05900 Uiso ? ? 1.00000 ? ?
H2251b .31124 .48543 .56202 .05900 Uiso ? ? 1.00000 ? ?
H2251c .20730 .47196 .52703 .05900 Uiso ? ? 1.00000 ? ?
H2331a .45438 .01114 .64246 .04300 Uiso ? ? 1.00000 ? ?
H2331b .56813 .06995 .60389 .04300 Uiso ? ? 1.00000 ? ?
H2331c .49250 .06102 .55017 .04300 Uiso ? ? 1.00000 ? ?
H234 .20878 .08446 .63496 .03500 Uiso ? ? 1.00000 ? ?
H2351a .09699 .23231 .68978 .05700 Uiso ? ? 1.00000 ? ?
H2351b .04336 .19111 .65120 .05700 Uiso ? ? 1.00000 ? ?
H2351c .09541 .27694 .59891 .05700 Uiso ? ? 1.00000 ? ?
H242 .70024 .12508 .44864 .03900 Uiso ? ? 1.00000 ? ?
H243 .69213 .10876 .33741 .04600 Uiso ? ? 1.00000 ? ?
H244 .83147 .18133 .21390 .04400 Uiso ? ? 1.00000 ? ?
H245 .97936 .26795 .20268 .04800 Uiso ? ? 1.00000 ? ?
H246 .99359 .28061 .31418 .04100 Uiso ? ? 1.00000 ? ?
H252 .77432 .13786 .64852 .03700 Uiso ? ? 1.00000 ? ?
H253 .84260 .02346 .74777 .04700 Uiso ? ? 1.00000 ? ?
H254 .99353 -.05654 .71212 .04400 Uiso ? ? 1.00000 ? ?
H255 1.08175 -.01990 .57742 .04100 Uiso ? ? 1.00000 ? ?
H256 1.01273 .09375 .47717 .03400 Uiso ? ? 1.00000 ? ?
H262 .84624 .38029 .44063 .04600 Uiso ? ? 1.00000 ? ?
H263 1.00163 .47400 .40400 .06300 Uiso ? ? 1.00000 ? ?
H264 1.21689 .43984 .39124 .05500 Uiso ? ? 1.00000 ? ?
H265 1.27437 .31168 .41549 .04900 Uiso ? ? 1.00000 ? ?
H266 1.11772 .21731 .45155 .04300 Uiso ? ? 1.00000 ? ?
H12a .69449 .19024 -.06937 .06700 Uiso ? ? 1.00000 ? ?
H12b .68601 .10268 -.00496 .06700 Uiso ? ? 1.00000 ? ?
H12c .59180 .13488 -.06125 .06700 Uiso ? ? 1.00000 ? ?
H22a .50725 -.12837 .26562 .07600 Uiso ? ? 1.00000 ? ?
H22b .39113 -.12164 .22985 .07600 Uiso ? ? 1.00000 ? ?
H22c .44273 -.04765 .22725 .07600 Uiso ? ? 1.00000 ? ?

loop_
_atom_site_aniso_label
_atom_site_aniso_U_11
_atom_site_aniso_U_22
_atom_site_aniso_U_33
_atom_site_aniso_U_12
_atom_site_aniso_U_13
_atom_site_aniso_U_23
Ag1 .01528(8) .02789(9) .02621(9) .00067(6) -.00020(6) -.01479(7)
Ag2 .01592(8) .02584(9) .02720(9) .00476(6) -.00200(6) -.01555(7)
B1 .0156(11) .0209(11) .0212(11) .0006(9) -.0022(9) -.0108(9)
N111 .0146(8) .0221(9) .0224(9) .0016(7) -.0030(7) -.0113(7)
N112 .0183(9) .0231(9) .0262(9) .0019(7) -.0023(7) -.0142(8)
C113 .0280(12) .0222(11) .0273(11) .0017(9) -.0068(9) -.0135(9)
C1131 .0391(14) .0386(14) .0406(14) .0019(11) -.0058(11) -.0279(12)
C114 .0274(12) .0260(11) .0309(12) -.0014(9) -.0096(9) -.0143(10)
C115 .0210(11) .0216(11) .0264(11) -.0007(8) -.0074(9) -.0096(9)
C1151 .0201(11) .0349(13) .0396(14) -.0050(10) -.0024(10) -.0169(11)
N121 .0180(9) .0213(9) .0212(8) .0022(7) -.0027(7) -.0108(7)
N122 .0217(9) .0221(9) .0230(9) .0012(7) -.0031(7) -.0112(7)
C123 .0292(12) .0216(11) .0272(11) .0008(9) -.0087(9) -.0116(9)
C1231 .0478(16) .0300(13) .0324(13) -.0073(12) -.0025(12) -.0091(11)
C124 .0352(13) .0215(11) .0376(13) .0063(9) -.0126(11) -.0167(10)
C125 .0254(11) .0246(11) .0321(12) .0062(9) -.0109(9) -.0185(10)
C1251 .0332(13) .0363(14) .0393(14) .0090(11) -.0033(11) -.0246(12)
N131 .0170(8) .0236(9) .0201(8) .0006(7) -.0023(7) -.0118(7)
N132 .0151(8) .0269(10) .0250(9) .0016(7) -.0035(7) -.0136(8)
C133 .0198(11) .0309(12) .0295(11) .0038(9) -.0077(9) -.0184(10)
C1331 .0252(12) .0540(17) .0361(13) .0118(11) -.0124(10) -.0273(13)
C134 .0275(12) .0354(13) .0259(11) .0031(10) -.0106(9) -.0153(10)
C135 .0249(11) .0302(12) .0229(10) -.0001(9) -.0050(9) -.0143(9)
C1351 .0272(13) .0615(18) .0252(12) -.0019(12) .0004(10) -.0183(12)
P1 .0159(3) .0243(3) .0227(3) .0017(2) -.0018(2) -.0126(2)
C141 .0223(11) .0234(11) .0239(10) .0021(8) -.0055(9) -.0112(9)
C142 .0238(12) .0362(13) .0355(13) .0037(10) -.0043(10) -.0226(11)
C143 .0395(15) .0362(14) .0418(14) .0061(11) -.0108(12) -.0259(12)
C144 .0420(15) .0303(13) .0342(13) -.0029(11) -.0167(11) -.0130(11)
C145 .0258(12) .0401(14) .0434(14) .0033(10) -.0151(11) -.0203(12)
C146 .0243(12) .0333(13) .0403(13) .0077(10) -.0109(10) -.0216(11)
C151 .0188(10) .0233(11) .0254(10) .0002(8) -.0037(8) -.0140(9)
C152 .0242(11) .0283(12) .0242(11) -.0024(9) -.0023(9) -.0111(9)
C153 .0292(12) .0260(12) .0319(12) -.0010(9) -.0090(10) -.0094(10)
C154 .0298(12) .0252(12) .0444(14) .0044(9) -.0145(11) -.0211(11)
C155 .0274(12) .0330(13) .0341(13) .0054(10) -.0019(10) -.0203(11)
C156 .0249(11) .0272(12) .0249(11) .0023(9) -.0023(9) -.0117(9)
C161 .0189(10) .0257(11) .0231(10) .0074(8) -.0041(8) -.0109(9)
C162 .0283(13) .0399(14) .0333(13) .0031(10) -.0100(10) -.0178(11)
C163 .0350(14) .0556(18) .0349(14) .0098(13) -.0156(11) -.0246(13)
C164 .0293(13) .0480(16) .0252(12) .0123(11) -.0063(10) -.0120(11)
C165 .0284(13) .0347(14) .0291(12) .0048(10) -.0025(10) -.0091(11)
C166 .0248(12) .0305(12) .0293(12) .0048(9) -.0049(9) -.0146(10)
B2 .0157(11) .0259(13) .0336(13) .0051(9) -.0040(10) -.0180(11)
N211 .0159(9) .0276(10) .0285(9) .0029(7) -.0021(7) -.0179(8)
N212 .0156(9) .0271(10) .0283(9) .0031(7) -.0015(7) -.0169(8)
C213 .0207(11) .0233(11) .0325(12) .0011(8) -.0075(9) -.0150(9)
C2131 .0216(12) .0479(15) .0406(14) .0044(10) -.0092(10) -.0265(12)
C214 .0280(12) .0315(12) .0278(11) -.0006(9) -.0048(9) -.0175(10)
C215 .0234(11) .0309(12) .0270(11) -.0019(9) -.0008(9) -.0170(10)
C2151 .0279(13) .072(2) .0401(15) -.0017(13) .0036(11) -.0370(15)
N221 .0194(9) .0247(9) .0312(10) .0058(7) -.0079(8) -.0156(8)
N222 .0257(10) .0299(11) .0283(10) .0078(8) -.0056(8) -.0148(8)
C223 .0302(13) .0312(13) .0286(12) .0029(10) -.0091(10) -.0102(10)
C2231 .0552(19) .0498(18) .0290(14) .0077(15) -.0011(13) -.0093(13)
C224 .0318(13) .0253(12) .0394(13) .0031(10) -.0148(11) -.0110(10)
C225 .0243(12) .0262(12) .0410(13) .0057(9) -.0159(10) -.0179(10)
C2251 .0357(14) .0307(14) .0566(17) .0110(11) -.0138(13) -.0246(13)
N231 .0172(9) .0268(10) .0263(9) .0039(7) -.0045(7) -.0160(8)
N232 .0155(9) .0239(9) .0287(9) .0038(7) -.0039(7) -.0137(8)
C233 .0243(11) .0232(11) .0197(10) .0003(8) -.0047(8) -.0099(8)
C2331 .0294(12) .0233(11) .0309(12) .0024(9) -.0044(10) -.0131(10)
C234 .0238(11) .0293(12) .0295(12) -.0050(9) -.0054(9) -.0124(10)
C235 .0183(10) .0314(12) .0253(11) .0010(9) -.0055(8) -.0128(9)
C2351 .0166(11) .0455(15) .0497(15) .0023(10) -.0055(10) -.0264(13)
P2 .0156(2) .0209(3) .0225(3) .0026(2) -.0015(2) -.0117(2)
C241 .0187(10) .0239(11) .0228(10) .0058(8) -.0046(8) -.0134(9)
C242 .0272(12) .0381(14) .0302(12) -.0031(10) -.0018(10) -.0187(11)
C243 .0324(13) .0462(16) .0424(15) .0052(11) -.0126(11) -.0289(13)
C244 .0364(14) .0476(16) .0309(12) .0176(12) -.0160(11) -.0260(12)
C245 .0342(14) .0491(16) .0233(12) .0036(12) -.0005(10) -.0155(11)
C246 .0237(12) .0392(14) .0291(12) -.0020(10) -.0009(9) -.0158(11)
C251 .0203(10) .0188(10) .0274(11) .0015(8) -.0059(8) -.0113(9)
C252 .0310(13) .0286(12) .0289(12) .0036(10) -.0018(10) -.0145(10)
C253 .0450(15) .0324(14) .0237(12) .0006(11) -.0037(11) -.0072(10)
C254 .0426(15) .0213(12) .0368(13) .0029(10) -.0155(11) -.0074(10)
C255 .0337(13) .0254(12) .0445(14) .0089(10) -.0135(11) -.0194(11)
C256 .0247(11) .0291(12) .0286(11) .0041(9) -.0052(9) -.0162(10)
C261 .0209(11) .0239(11) .0230(10) -.0016(8) -.0024(8) -.0100(9)
C262 .0319(13) .0268(13) .0488(15) .0012(10) -.0041(11) -.0187(12)
C263 .0485(18) .0272(14) .065(2) -.0086(12) -.0008(15) -.0203(14)
C264 .0461(17) .0467(17) .0401(15) -.0218(13) -.0011(13) -.0201(13)
C265 .0245(13) .0502(17) .0435(15) -.0085(11) -.0070(11) -.0187(13)
C266 .0226(12) .0340(13) .0445(14) .0010(10) -.0074(10) -.0185(12)
N11 .109(3) .102(3) .066(2) .013(2) -.005(2) -.056(2)
C11 .065(2) .0419(16) .0437(16) .0008(14) -.0178(15) -.0229(14)
C12 .0454(17) .0517(18) .0486(16) .0016(13) -.0167(14) -.0312(14)
N21 .063(2) .072(2) .0611(19) -.0027(16) .0030(15) -.0394(17)
C21 .0447(16) .0391(15) .0461(16) .0019(12) -.0152(13) -.0230(13)
C22 .069(2) .0432(17) .0376(15) -.0135(15) -.0072(14) -.0183(13)

loop_
_atom_type_symbol
_atom_type_description
_atom_type_oxidation_number
_atom_type_number_in_cell
_atom_type_scat_dispersion_real
_atom_type_scat_dispersion_imag
_atom_type_scat_source
C ? 0 140 .002 .002 'Int Tables Vol IV Tables 2.2B and 2.3.1'
H ? 0 160 0 0 'Int Tables Vol IV Tables 2.2B and 2.3.1'
Ag ? 0 4 -1.085 1.101 'Int Tables Vol IV Tables 2.2B and 2.3.1'
B ? 0 4 0 .001 'Int Tables Vol IV Tables 2.2B and 2.3.1'
N ? 0 28 .004 .003 'Int Tables Vol IV Tables 2.2B and 2.3.1'
P ? 0 4 .09 .095 'Int Tables Vol IV Tables 2.2B and 2.3.1'

loop_
_diffrn_attenuator_code
_diffrn_attenuator_scale
? ?

loop_
_geom_angle_atom_site_label_1
_geom_angle_atom_site_label_2
_geom_angle_atom_site_label_3
_geom_angle_site_symmetry_1
_geom_angle_site_symmetry_2
_geom_angle_site_symmetry_3
_geom_angle
_geom_angle_publ_flag
N112 Ag1 N122 . . . 81.28(7) ?
N112 Ag1 N132 . . . 81.88(7) ?
N112 Ag1 P1 . . . 143.26(6) ?
N122 Ag1 N132 . . . 83.90(6) ?
N122 Ag1 P1 . . . 125.32(4) ?
N132 Ag1 P1 . . . 121.85(5) ?
N212 Ag2 N222 . . . 83.67(8) ?
N212 Ag2 N232 . . . 84.11(8) ?
N212 Ag2 P2 . . . 124.44(5) ?
N222 Ag2 N232 . . . 82.82(6) ?
N222 Ag2 P2 . . . 132.80(5) ?
N232 Ag2 P2 . . . 131.71(5) ?
N111 B1 N121 . . . 110.53(18) ?
N111 B1 N131 . . . 110.2(2) ?
N111 B1 H1 . . . 109.1 ?
N121 B1 N131 . . . 111.0(2) ?
N121 B1 H1 . . . 109.2 ?
N131 B1 H1 . . . 106.7 ?
B1 N111 N112 . . . 122.20(19) ?
B1 N111 C115 . . . 128.15(19) ?
N112 N111 C115 . . . 109.6(2) ?
Ag1 N112 N111 . . . 117.70(18) ?
Ag1 N112 C113 . . . 134.71(15) ?
N111 N112 C113 . . . 106.91(19) ?
N112 C113 C1131 . . . 120.9(2) ?
N112 C113 C114 . . . 110.2(2) ?
C1131 C113 C114 . . . 129.0(3) ?
C113 C1131 H1131a . . . 110.2 ?
C113 C1131 H1131b . . . 110.3 ?
C113 C1131 H1131c . . . 110.4 ?
H1131a C1131 H1131b . . . 108.4 ?
H1131a C1131 H1131c . . . 108.9 ?
H1131b C1131 H1131c . . . 108.5 ?
C113 C114 C115 . . . 105.6(3) ?
C113 C114 H114 . . . 127.2 ?
C115 C114 H114 . . . 127.2 ?
N111 C115 C114 . . . 107.7(2) ?
N111 C115 C1151 . . . 123.7(3) ?
C114 C115 C1151 . . . 128.6(3) ?
C115 C1151 H1151a . . . 110.1 ?
C115 C1151 H1151b . . . 111.2 ?
C115 C1151 H1151c . . . 110.2 ?
H1151a C1151 H1151b . . . 108.5 ?
H1151a C1151 H1151c . . . 108.2 ?
H1151b C1151 H1151c . . . 108.6 ?
B1 N121 N122 . . . 120.81(19) ?
B1 N121 C125 . . . 128.83(17) ?
N122 N121 C125 . . . 110.24(15) ?
Ag1 N122 N121 . . . 116.34(12) ?
Ag1 N122 C123 . . . 135.67(14) ?
N121 N122 C123 . . . 106.37(19) ?
N122 C123 C1231 . . . 120.5(2) ?
N122 C123 C124 . . . 109.92(17) ?
C1231 C123 C124 . . . 129.6(2) ?
C123 C1231 H1231a . . . 108.4 ?
C123 C1231 H1231b . . . 108.5 ?
C123 C1231 H1231c . . . 110.6 ?
H1231a C1231 H1231b . . . 108.6 ?
H1231a C1231 H1231c . . . 111.4 ?
H1231b C1231 H1231c . . . 109.2 ?
C123 C124 C125 . . . 106.1(2) ?
C123 C124 H124 . . . 127.3 ?
C125 C124 H124 . . . 126.7 ?
N121 C125 C124 . . . 107.4(2) ?
N121 C125 C1251 . . . 123.35(18) ?
C124 C125 C1251 . . . 129.3(2) ?
C125 C1251 H1251a . . . 110.7 ?
C125 C1251 H1251b . . . 110.4 ?
C125 C1251 H1251c . . . 110.4 ?
H1251a C1251 H1251b . . . 108.4 ?
H1251a C1251 H1251c . . . 108.9 ?
H1251b C1251 H1251c . . . 108.0 ?
B1 N131 N132 . . . 121.29(16) ?
B1 N131 C135 . . . 128.55(17) ?
N132 N131 C135 . . . 110.10(18) ?
Ag1 N132 N131 . . . 115.69(14) ?
Ag1 N132 C133 . . . 137.19(15) ?
N131 N132 C133 . . . 106.11(17) ?
N132 C133 C1331 . . . 120.8(2) ?
N132 C133 C134 . . . 110.7(2) ?
C1331 C133 C134 . . . 128.5(2) ?
C133 C1331 H1331a . . . 109.8 ?
C133 C1331 H1331b . . . 110.5 ?
C133 C1331 H1331c . . . 110.1 ?
H1331a C1331 H1331b . . . 109.1 ?
H1331a C1331 H1331c . . . 108.1 ?
H1331b C1331 H1331c . . . 109.3 ?
C133 C134 C135 . . . 105.4(2) ?
C133 C134 H134 . . . 128.0 ?
C135 C134 H134 . . . 126.5 ?
N131 C135 C134 . . . 107.67(19) ?
N131 C135 C1351 . . . 123.3(2) ?
C134 C135 C1351 . . . 129.1(2) ?
C135 C1351 H1351a . . . 110.4 ?
C135 C1351 H1351b . . . 110.2 ?
C135 C1351 H1351c . . . 109.7 ?
H1351a C1351 H1351b . . . 109.3 ?
H1351a C1351 H1351c . . . 109.0 ?
H1351b C1351 H1351c . . . 108.3 ?
Ag1 P1 C141 . . . 109.21(8) ?
Ag1 P1 C151 . . . 116.95(6) ?
Ag1 P1 C161 . . . 120.43(7) ?
C141 P1 C151 . . . 104.96(12) ?
C141 P1 C161 . . . 102.01(11) ?
C151 P1 C161 . . . 101.33(11) ?
P1 C141 C142 . . . 118.06(19) ?
P1 C141 C146 . . . 123.1(2) ?
C142 C141 C146 . . . 118.7(3) ?
C141 C142 C143 . . . 120.5(2) ?
C141 C142 H142 . . . 119.8 ?
C143 C142 H142 . . . 119.7 ?
C142 C143 C144 . . . 119.9(3) ?
C142 C143 H143 . . . 120.0 ?
C144 C143 H143 . . . 120.1 ?
C143 C144 C145 . . . 120.0(3) ?
C143 C144 H144 . . . 120.6 ?
C145 C144 H144 . . . 119.4 ?
C144 C145 C146 . . . 120.2(3) ?
C144 C145 H145 . . . 119.2 ?
C146 C145 H145 . . . 120.6 ?
C141 C146 C145 . . . 120.5(3) ?
C141 C146 H146 . . . 119.4 ?
C145 C146 H146 . . . 120.1 ?
P1 C151 C152 . . . 118.33(18) ?
P1 C151 C156 . . . 123.00(14) ?
C152 C151 C156 . . . 118.7(2) ?
C151 C152 C153 . . . 120.6(2) ?
C151 C152 H152 . . . 119.5 ?
C153 C152 H152 . . . 119.94 ?
C152 C153 C154 . . . 120.20(19) ?
C152 C153 H153 . . . 120.1 ?
C154 C153 H153 . . . 119.7 ?
C153 C154 C155 . . . 119.6(2) ?
C153 C154 H154 . . . 120.3 ?
C155 C154 H154 . . . 120.1 ?
C154 C155 C156 . . . 120.5(2) ?
C154 C155 H155 . . . 119.8 ?
C156 C155 H155 . . . 119.7 ?
C151 C156 C155 . . . 120.45(18) ?
C151 C156 H156 . . . 120.0 ?
C155 C156 H156 . . . 119.6 ?
P1 C161 C162 . . . 118.10(16) ?
P1 C161 C166 . . . 122.9(2) ?
C162 C161 C166 . . . 118.8(2) ?
C161 C162 C163 . . . 120.2(3) ?
C161 C162 H162 . . . 119.4 ?
C163 C162 H162 . . . 120.4 ?
C162 C163 C164 . . . 120.1(3) ?
C162 C163 H163 . . . 118.8 ?
C164 C163 H163 . . . 121.1 ?
C163 C164 C165 . . . 120.4(2) ?
C163 C164 H164 . . . 120.3 ?
C165 C164 H164 . . . 119.4 ?
C164 C165 C166 . . . 119.9(2) ?
C164 C165 H165 . . . 120.0 ?
C166 C165 H165 . . . 120.1 ?
C161 C166 C165 . . . 120.5(3) ?
C161 C166 H166 . . . 119.3 ?
C165 C166 H166 . . . 120.2 ?
N211 B2 N221 . . . 109.86(18) ?
N211 B2 N231 . . . 109.26(18) ?
N211 B2 H2 . . . 108.6 ?
N221 B2 N231 . . . 110.6(2) ?
N221 B2 H2 . . . 109.9 ?
N231 B2 H2 . . . 108.6 ?
B2 N211 N212 . . . 120.8(2) ?
B2 N211 C215 . . . 129.22(18) ?
N212 N211 C215 . . . 110.0(2) ?
Ag2 N212 N211 . . . 112.89(17) ?
Ag2 N212 C213 . . . 132.10(16) ?
N211 N212 C213 . . . 106.4(2) ?
N212 C213 C2131 . . . 120.7(2) ?
N212 C213 C214 . . . 110.5(2) ?
C2131 C213 C214 . . . 128.8(3) ?
C213 C2131 H2131a . . . 109.8 ?
C213 C2131 H2131b . . . 109.41 ?
C213 C2131 H2131c . . . 110.2 ?
H2131a C2131 H2131b . . . 108.8 ?
H2131a C2131 H2131c . . . 109.4 ?
H2131b C2131 H2131c . . . 109.2 ?
C213 C214 C215 . . . 105.2(2) ?
C213 C214 H214 . . . 127.4 ?
C215 C214 H214 . . . 127.4 ?
N211 C215 C214 . . . 107.9(2) ?
N211 C215 C2151 . . . 122.7(2) ?
C214 C215 C2151 . . . 129.4(3) ?
C215 C2151 H2151a . . . 110.9 ?
C215 C2151 H2151b . . . 110.5 ?
C215 C2151 H2151c . . . 110.5 ?
H2151a C2151 H2151b . . . 108.6 ?
H2151a C2151 H2151c . . . 108.4 ?
H2151b C2151 H2151c . . . 107.8 ?
B2 N221 N222 . . . 121.37(18) ?
B2 N221 C225 . . . 129.2(2) ?
N222 N221 C225 . . . 109.39(17) ?
Ag2 N222 N221 . . . 113.22(13) ?
Ag2 N222 C223 . . . 131.05(16) ?
N221 N222 C223 . . . 106.5(2) ?
N222 C223 C2231 . . . 120.5(2) ?
N222 C223 C224 . . . 110.2(2) ?
C2231 C223 C224 . . . 129.3(2) ?
C223 C2231 H2231a . . . 109.1 ?
C223 C2231 H2231b . . . 109.1 ?
C223 C2231 H2231c . . . 109.8 ?
H2231a C2231 H2231b . . . 109.1 ?
H2231a C2231 H2231c . . . 109.6 ?
H2231b C2231 H2231c . . . 110.0 ?
C223 C224 C225 . . . 105.3(2) ?
C223 C224 H224 . . . 127.1 ?
C225 C224 H224 . . . 127.5 ?
N221 C225 C224 . . . 108.6(2) ?
N221 C225 C2251 . . . 122.4(2) ?
C224 C225 C2251 . . . 129.0(2) ?
C225 C2251 H2251a . . . 109.2 ?
C225 C2251 H2251b . . . 109.2 ?
C225 C2251 H2251c . . . 110.0 ?
H2251a C2251 H2251b . . . 109.0 ?
H2251a C2251 H2251c . . . 109.9 ?
H2251b C2251 H2251c . . . 109.5 ?
B2 N231 N232 . . . 120.28(18) ?
B2 N231 C235 . . . 129.7(2) ?
N232 N231 C235 . . . 109.9(2) ?
Ag2 N232 N231 . . . 115.29(13) ?
Ag2 N232 C233 . . . 134.80(16) ?
N231 N232 C233 . . . 106.58(18) ?
N232 C233 C2331 . . . 120.0(2) ?
N232 C233 C234 . . . 110.2(2) ?
C2331 C233 C234 . . . 129.7(2) ?
C233 C2331 H2331a . . . 109.7 ?
C233 C2331 H2331b . . . 109.6 ?
C233 C2331 H2331c . . . 109.9 ?
H2331a C2331 H2331b . . . 109.2 ?
H2331a C2331 H2331c . . . 109.2 ?
H2331b C2331 H2331c . . . 109.3 ?
C233 C234 C235 . . . 105.5(2) ?
C233 C234 H234 . . . 127.2 ?
C235 C234 H234 . . . 127.3 ?
N231 C235 C234 . . . 107.8(2) ?
N231 C235 C2351 . . . 123.5(3) ?
C234 C235 C2351 . . . 128.7(2) ?
C235 C2351 H2351a . . . 109.0 ?
C235 C2351 H2351b . . . 108.7 ?
C235 C2351 H2351c . . . 109.7 ?
H2351a C2351 H2351b . . . 109.3 ?
H2351a C2351 H2351c . . . 110.8 ?
H2351b C2351 H2351c . . . 109.4 ?
Ag2 P2 C241 . . . 113.02(7) ?
Ag2 P2 C251 . . . 114.40(7) ?
Ag2 P2 C261 . . . 114.59(8) ?
C241 P2 C251 . . . 104.47(12) ?
C241 P2 C261 . . . 105.13(11) ?
C251 P2 C261 . . . 104.14(11) ?
P2 C241 C242 . . . 117.57(16) ?
P2 C241 C246 . . . 123.6(2) ?
C242 C241 C246 . . . 118.6(3) ?
C241 C242 C243 . . . 120.5(2) ?
C241 C242 H242 . . . 119.2 ?
C243 C242 H242 . . . 120.3 ?
C242 C243 C244 . . . 120.3(3) ?
C242 C243 H243 . . . 119.8 ?
C244 C243 H243 . . . 119.9 ?
C243 C244 C245 . . . 119.4(3) ?
C243 C244 H244 . . . 120.4 ?
C245 C244 H244 . . . 120.2 ?
C244 C245 C246 . . . 120.9(2) ?
C244 C245 H245 . . . 120.1 ?
C246 C245 H245 . . . 119.0 ?
C241 C246 C245 . . . 120.3(3) ?
C241 C246 H246 . . . 119.9 ?
C245 C246 H246 . . . 119.8 ?
P2 C251 C252 . . . 117.88(18) ?
P2 C251 C256 . . . 123.35(17) ?
C252 C251 C256 . . . 118.73(19) ?
C251 C252 C253 . . . 120.7(2) ?
C251 C252 H252 . . . 119.7 ?
C253 C252 H252 . . . 119.7 ?
C252 C253 C254 . . . 120.0(2) ?
C252 C253 H253 . . . 120.1 ?
C254 C253 H253 . . . 120.0 ?
C253 C254 C255 . . . 120.2(2) ?
C253 C254 H254 . . . 120.3 ?
C255 C254 H254 . . . 119.5 ?
C254 C255 C256 . . . 120.4(3) ?
C254 C255 H255 . . . 120.0 ?
C256 C255 H255 . . . 119.6 ?
C251 C256 C255 . . . 120.0(2) ?
C251 C256 H256 . . . 119.6 ?
C255 C256 H256 . . . 120.4 ?
P2 C261 C262 . . . 117.64(18) ?
P2 C261 C266 . . . 123.7(2) ?
C262 C261 C266 . . . 118.6(2) ?
C261 C262 C263 . . . 120.7(2) ?
C261 C262 H262 . . . 119.5 ?
C263 C262 H262 . . . 119.9 ?
C262 C263 C264 . . . 120.2(3) ?
C262 C263 H263 . . . 118.9 ?
C264 C263 H263 . . . 120.9 ?
C263 C264 C265 . . . 119.7(3) ?
C263 C264 H264 . . . 120.2 ?
C265 C264 H264 . . . 120.1 ?
C264 C265 C266 . . . 120.1(3) ?
C264 C265 H265 . . . 119.7 ?
C266 C265 H265 . . . 120.2 ?
C261 C266 C265 . . . 120.7(3) ?
C261 C266 H266 . . . 119.8 ?
C265 C266 H266 . . . 119.5 ?
N11 C11 C12 . . . 179.5(4) ?
C11 C12 H12a . . . 109.7 ?
C11 C12 H12b . . . 109.5 ?
C11 C12 H12c . . . 110.2 ?
H12a C12 H12b . . . 108.5 ?
H12a C12 H12c . . . 109.3 ?
H12b C12 H12c . . . 109.6 ?
N21 C21 C22 . . . 176.9(3) ?
C21 C22 H22a . . . 109.4 ?
C21 C22 H22b . . . 109.9 ?
C21 C22 H22c . . . 110.3 ?
H22a C22 H22b . . . 108.6 ?
H22a C22 H22c . . . 108.6 ?
H22b C22 H22c . . . 110.1 ?

loop_
_geom_bond_atom_site_label_1
_geom_bond_atom_site_label_2
_geom_bond_site_symmetry_1
_geom_bond_site_symmetry_2
_geom_bond_distance
_geom_bond_publ_flag
Ag1 N112 . . 2.281(2) ?
Ag1 N122 . . 2.364(2) ?
Ag1 N132 . . 2.418(2) ?
Ag1 P1 . . 2.3556(6) ?
Ag2 N212 . . 2.364(3) ?
Ag2 N222 . . 2.322(2) ?
Ag2 N232 . . 2.3186(17) ?
Ag2 P2 . . 2.3387(6) ?
B1 N111 . . 1.550(4) ?
B1 N121 . . 1.548(3) ?
B1 N131 . . 1.547(3) ?
B1 H1 . . .988 ?
N111 N112 . . 1.373(3) ?
N111 C115 . . 1.356(3) ?
N112 C113 . . 1.331(4) ?
C113 C1131 . . 1.501(4) ?
C113 C114 . . 1.399(3) ?
C1131 H1131a . . .953 ?
C1131 H1131b . . .959 ?
C1131 H1131c . . .952 ?
C114 C115 . . 1.383(4) ?
C114 H114 . . .962 ?
C115 C1151 . . 1.497(3) ?
C1151 H1151a . . .964 ?
C1151 H1151b . . .947 ?
C1151 H1151c . . .949 ?
N121 N122 . . 1.373(2) ?
N121 C125 . . 1.361(3) ?
N122 C123 . . 1.340(3) ?
C123 C1231 . . 1.490(3) ?
C123 C124 . . 1.404(4) ?
C1231 H1231a . . .953 ?
C1231 H1231b . . .957 ?
C1231 H1231c . . .951 ?
C124 C125 . . 1.375(3) ?
C124 H124 . . .958 ?
C125 C1251 . . 1.495(4) ?
C1251 H1251a . . .955 ?
C1251 H1251b . . .957 ?
C1251 H1251c . . .950 ?
N131 N132 . . 1.375(2) ?
N131 C135 . . 1.353(3) ?
N132 C133 . . 1.335(3) ?
C133 C1331 . . 1.495(3) ?
C133 C134 . . 1.395(3) ?
C1331 H1331a . . .958 ?
C1331 H1331b . . .947 ?
C1331 H1331c . . .959 ?
C134 C135 . . 1.384(3) ?
C134 H134 . . .964 ?
C135 C1351 . . 1.501(3) ?
C1351 H1351a . . .948 ?
C1351 H1351b . . .954 ?
C1351 H1351c . . .958 ?
P1 C141 . . 1.825(3) ?
P1 C151 . . 1.828(2) ?
P1 C161 . . 1.831(2) ?
C141 C142 . . 1.400(4) ?
C141 C146 . . 1.392(3) ?
C142 C143 . . 1.387(5) ?
C142 H142 . . .957 ?
C143 C144 . . 1.389(4) ?
C143 H143 . . .956 ?
C144 C145 . . 1.379(5) ?
C144 H144 . . .953 ?
C145 C146 . . 1.391(5) ?
C145 H145 . . .955 ?
C146 H146 . . .958 ?
C151 C152 . . 1.395(3) ?
C151 C156 . . 1.398(3) ?
C152 C153 . . 1.394(4) ?
C152 H152 . . .959 ?
C153 C154 . . 1.387(4) ?
C153 H153 . . .958 ?
C154 C155 . . 1.384(3) ?
C154 H154 . . .954 ?
C155 C156 . . 1.391(4) ?
C155 H155 . . .954 ?
C156 H156 . . .9663 ?
C161 C162 . . 1.402(5) ?
C161 C166 . . 1.390(3) ?
C162 C163 . . 1.398(4) ?
C162 H162 . . .967 ?
C163 C164 . . 1.378(4) ?
C163 H163 . . .968 ?
C164 C165 . . 1.381(5) ?
C164 H164 . . .965 ?
C165 C166 . . 1.399(3) ?
C165 H165 . . .972 ?
C166 H166 . . .962 ?
B2 N211 . . 1.549(4) ?
B2 N221 . . 1.549(3) ?
B2 N231 . . 1.554(4) ?
B2 H2 . . .986 ?
N211 N212 . . 1.373(2) ?
N211 C215 . . 1.357(4) ?
N212 C213 . . 1.335(4) ?
C213 C2131 . . 1.495(3) ?
C213 C214 . . 1.405(3) ?
C2131 H2131a . . .953 ?
C2131 H2131b . . .956 ?
C2131 H2131c . . .948 ?
C214 C215 . . 1.381(4) ?
C214 H214 . . .961 ?
C215 C2151 . . 1.503(3) ?
C2151 H2151a . . .950 ?
C2151 H2151b . . .961 ?
C2151 H2151c . . .958 ?
N221 N222 . . 1.373(3) ?
N221 C225 . . 1.353(3) ?
N222 C223 . . 1.335(3) ?
C223 C2231 . . 1.498(4) ?
C223 C224 . . 1.401(4) ?
C2231 H2231a . . .951 ?
C2231 H2231b . . .953 ?
C2231 H2231c . . .950 ?
C224 C225 . . 1.369(3) ?
C224 H224 . . .953 ?
C225 C2251 . . 1.502(4) ?
C2251 H2251a . . .955 ?
C2251 H2251b . . .951 ?
C2251 H2251c . . .950 ?
N231 N232 . . 1.375(3) ?
N231 C235 . . 1.355(3) ?
N232 C233 . . 1.332(3) ?
C233 C2331 . . 1.499(4) ?
C233 C234 . . 1.402(3) ?
C2331 H2331a . . .951 ?
C2331 H2331b . . .953 ?
C2331 H2331c . . .953 ?
C234 C235 . . 1.380(4) ?
C234 H234 . . .959 ?
C235 C2351 . . 1.501(3) ?
C2351 H2351a . . .949 ?
C2351 H2351b . . .953 ?
C2351 H2351c . . .950 ?
P2 C241 . . 1.824(3) ?
P2 C251 . . 1.821(2) ?
P2 C261 . . 1.828(3) ?
C241 C242 . . 1.398(4) ?
C241 C246 . . 1.386(3) ?
C242 C243 . . 1.391(5) ?
C242 H242 . . .958 ?
C243 C244 . . 1.382(3) ?
C243 H243 . . .964 ?
C244 C245 . . 1.372(5) ?
C244 H244 . . .957 ?
C245 C246 . . 1.395(5) ?
C245 H245 . . .961 ?
C246 H246 . . .959 ?
C251 C252 . . 1.399(3) ?
C251 C256 . . 1.399(4) ?
C252 C253 . . 1.385(3) ?
C252 H252 . . .966 ?
C253 C254 . . 1.382(4) ?
C253 H253 . . .958 ?
C254 C255 . . 1.380(4) ?
C254 H254 . . .963 ?
C255 C256 . . 1.391(3) ?
C255 H255 . . .962 ?
C256 H256 . . .955 ?
C261 C262 . . 1.384(4) ?
C261 C266 . . 1.391(3) ?
C262 C263 . . 1.394(4) ?
C262 H262 . . .956 ?
C263 C264 . . 1.381(4) ?
C263 H263 . . .957 ?
C264 C265 . . 1.378(5) ?
C264 H264 . . .959 ?
C265 C266 . . 1.393(4) ?
C265 H265 . . .963 ?
C266 H266 . . .966 ?
N11 C11 . . 1.136(6) ?
C11 C12 . . 1.443(5) ?
C12 H12a . . .956 ?
C12 H12b . . .955 ?
C12 H12c . . .946 ?
N21 C21 . . 1.137(4) ?
C21 C22 . . 1.462(4) ?
C22 H22a . . .960 ?
C22 H22b . . .951 ?
C22 H22c . . .952 ?

loop_
_geom_hbond_atom_site_label_D
_geom_hbond_atom_site_label_H
_geom_hbond_atom_site_label_A
_geom_hbond_site_symmetry_D
_geom_hbond_site_symmetry_H
_geom_hbond_site_symmetry_A
_geom_hbond_distance_DH
_geom_hbond_distance_HA
_geom_hbond_distance_DA
_geom_hbond_angle_DHA
_geom_hbond_publ_flag
? ? ? ? ? ? ? ? ? ? ?

loop_
_geom_torsion_atom_site_label_1
_geom_torsion_atom_site_label_2
_geom_torsion_atom_site_label_3
_geom_torsion_atom_site_label_4
_geom_torsion_site_symmetry_1
_geom_torsion_site_symmetry_2
_geom_torsion_site_symmetry_3
_geom_torsion_site_symmetry_4
_geom_torsion
_geom_torsion_publ_flag
? ? ? ? ? ? ? ? ? ?
